data_4027239
loop_
_publ_author_name
'Claude Larriv\'ee Aboussafy'
'Derrick L. J. Clive'

_publ_section_title
;
 A Dieckmann Cyclization Route to Piperazine-2,5-diones
;
_journal_name_full 'Journal of Organic Chemistry'
_journal_page_first 5125
_journal_page_last 5131
_journal_paper_doi 10.1021/jo3007144
_journal_volume 77
_journal_year 2012
_chemical_absolute_configuration unk
_chemical_formula_moiety 'C13 H13 N3 O2'
_chemical_formula_sum 'C13 H13 N3 O2'
_chemical_formula_weight 243.26
_chemical_name_systematic
; 
 ? 
;
_space_group_IT_number 4
_symmetry_cell_setting monoclinic
_symmetry_space_group_name_Hall 'P 2yb'
_symmetry_space_group_name_H-M 'P 1 21 1'
_atom_sites_solution_hydrogens geom
_atom_sites_solution_primary direct
_atom_sites_solution_secondary difmap
_audit_creation_method SHELXL-97
_cell_angle_alpha 90.00
_cell_angle_beta 105.1909(9)
_cell_angle_gamma 90.00
_cell_formula_units_Z 2
_cell_length_a 7.5236(6)
_cell_length_b 9.5911(7)
_cell_length_c 8.5262(7)
_cell_measurement_reflns_used 2995
_cell_measurement_temperature 173(2)
_cell_measurement_theta_max 25.85
_cell_measurement_theta_min 2.48
_cell_volume 593.75(8)
_computing_cell_refinement 'Bruker SAINT'
_computing_data_collection 'Bruker APEX2'
_computing_data_reduction 'Bruker SAINT'
_computing_molecular_graphics 'Bruker SHELXTL'
_computing_publication_material 'Bruker SHELXTL'
_computing_structure_refinement 'SHELXL-97 (Sheldrick, 2008)'
_computing_structure_solution 'SHELXD (Schneider & Sheldrick, 2002)'
_diffrn_ambient_temperature 173(2)
_diffrn_measured_fraction_theta_full 0.998
_diffrn_measured_fraction_theta_max 0.998
_diffrn_measurement_device_type 'Bruker APEX-II CCD'
_diffrn_measurement_method '\w scans'
_diffrn_radiation_monochromator graphite
_diffrn_radiation_source 'fine-focus sealed tube'
_diffrn_radiation_type MoK\a
_diffrn_radiation_wavelength 0.71073
_diffrn_reflns_av_R_equivalents 0.0138
_diffrn_reflns_av_sigmaI/netI 0.0199
_diffrn_reflns_limit_h_max 9
_diffrn_reflns_limit_h_min -9
_diffrn_reflns_limit_k_max 12
_diffrn_reflns_limit_k_min -12
_diffrn_reflns_limit_l_max 10
_diffrn_reflns_limit_l_min -10
_diffrn_reflns_number 4806
_diffrn_reflns_theta_full 26.45
_diffrn_reflns_theta_max 26.45
_diffrn_reflns_theta_min 2.48
_exptl_absorpt_coefficient_mu 0.095
_exptl_absorpt_correction_T_max 0.9900
_exptl_absorpt_correction_T_min 0.9631
_exptl_absorpt_correction_type integration
_exptl_absorpt_process_details 'SADABS (Sheldrick, 2008)'
_exptl_crystal_colour colourless
_exptl_crystal_density_diffrn 1.361
_exptl_crystal_description plate
_exptl_crystal_F_000 256
_exptl_crystal_size_max 0.40
_exptl_crystal_size_mid 0.33
_exptl_crystal_size_min 0.11
_refine_diff_density_max 0.122
_refine_diff_density_min -0.165
_refine_diff_density_rms 0.034
_refine_ls_abs_structure_details 'Flack H D (1983), Acta Cryst. A39, 876-881'
_refine_ls_abs_structure_Flack 0.4(12)
_refine_ls_extinction_method none
_refine_ls_goodness_of_fit_ref 1.060
_refine_ls_hydrogen_treatment constr
_refine_ls_matrix_type full
_refine_ls_number_parameters 164
_refine_ls_number_reflns 2437
_refine_ls_number_restraints 1
_refine_ls_restrained_S_all 1.060
_refine_ls_R_factor_all 0.0348
_refine_ls_R_factor_gt 0.0321
_refine_ls_shift/su_max 0.002
_refine_ls_shift/su_mean 0.000
_refine_ls_structure_factor_coef Fsqd
_refine_ls_weighting_details 'calc w=1/[\s^2^(Fo^2^)+(0.0373P)^2^+0.1118P] where P=(Fo^2^+2Fc^2^)/3'
_refine_ls_weighting_scheme calc
_refine_ls_wR_factor_gt 0.0787
_refine_ls_wR_factor_ref 0.0806
_reflns_number_gt 2272
_reflns_number_total 2437
_reflns_threshold_expression I>2\s(I)
_cod_data_source_file jo3007144_si_002.cif
_cod_data_source_block dlc1201
_cod_original_sg_symbol_H-M 'P 21'
_cod_database_code 4027239

loop_
_symmetry_equiv_pos_as_xyz
'x, y, z'
'-x, y+1/2, -z'

loop_
_atom_site_label
_atom_site_type_symbol
_atom_site_fract_x
_atom_site_fract_y
_atom_site_fract_z
_atom_site_U_iso_or_equiv
_atom_site_adp_type
_atom_site_occupancy
_atom_site_symmetry_multiplicity
_atom_site_calc_flag
_atom_site_refinement_flags
O1 O -0.05707(15) -0.00746(11) -0.15584(15) 0.0354(3) Uani 1 1 d .
O2 O 0.54500(16) 0.31288(14) -0.03353(15) 0.0414(3) Uani 1 1 d .
N1 N 0.12174(17) 0.15031(14) 0.00666(15) 0.0273(3) Uani 1 1 d .
N2 N 0.37756(17) 0.14004(14) -0.18244(15) 0.0289(3) Uani 1 1 d .
N3 N 0.4505(2) 0.2547(2) 0.34116(19) 0.0527(4) Uani 1 1 d .
C1 C 0.0840(2) 0.06207(15) -0.12071(18) 0.0271(3) Uani 1 1 d .
C2 C 0.2218(2) 0.04550(18) -0.21885(19) 0.0299(3) Uani 1 1 d .
H2A H 0.2698 -0.0511 -0.2041 0.036 Uiso 1 1 calc R
H2B H 0.1562 0.0566 -0.3350 0.036 Uiso 1 1 calc R
C3 C 0.4107(2) 0.23501(17) -0.06588(18) 0.0287(3) Uani 1 1 d .
C4 C 0.2705(2) 0.25148(17) 0.03429(18) 0.0273(3) Uani 1 1 d .
H4 H 0.2129 0.3456 0.0089 0.033 Uiso 1 1 calc R
C5 C -0.0167(2) 0.16836(17) 0.0980(2) 0.0314(4) Uani 1 1 d .
H5A H -0.1392 0.1776 0.0198 0.038 Uiso 1 1 calc R
H5B H 0.0092 0.2566 0.1601 0.038 Uiso 1 1 calc R
C6 C -0.0251(2) 0.05151(16) 0.21476(19) 0.0275(3) Uani 1 1 d .
C7 C -0.1731(2) 0.05254(19) 0.2849(2) 0.0356(4) Uani 1 1 d .
H7 H -0.2643 0.1231 0.2552 0.043 Uiso 1 1 calc R
C8 C -0.1888(3) -0.0474(2) 0.3968(2) 0.0410(4) Uani 1 1 d .
H8 H -0.2896 -0.0446 0.4444 0.049 Uiso 1 1 calc R
C9 C -0.0583(3) -0.15153(19) 0.4397(2) 0.0387(4) Uani 1 1 d .
H9 H -0.0691 -0.2207 0.5164 0.046 Uiso 1 1 calc R
C10 C 0.0884(3) -0.15442(19) 0.3700(2) 0.0381(4) Uani 1 1 d .
H10 H 0.1787 -0.2258 0.3993 0.046 Uiso 1 1 calc R
C11 C 0.1046(2) -0.05345(18) 0.2573(2) 0.0338(4) Uani 1 1 d .
H11 H 0.2052 -0.0567 0.2094 0.041 Uiso 1 1 calc R
C12 C 0.5040(3) 0.1277(2) -0.2867(2) 0.0433(5) Uani 1 1 d .
H12A H 0.5490 0.2204 -0.3057 0.052 Uiso 1 1 calc R
H12B H 0.4390 0.0859 -0.3908 0.052 Uiso 1 1 calc R
H12C H 0.6084 0.0684 -0.2332 0.052 Uiso 1 1 calc R
C13 C 0.3727(2) 0.25203(19) 0.2076(2) 0.0342(4) Uani 1 1 d .

loop_
_atom_site_aniso_label
_atom_site_aniso_U_11
_atom_site_aniso_U_22
_atom_site_aniso_U_33
_atom_site_aniso_U_23
_atom_site_aniso_U_13
_atom_site_aniso_U_12
O1 0.0304(6) 0.0288(6) 0.0450(7) 0.0005(5) 0.0063(5) -0.0058(5)
O2 0.0299(6) 0.0502(8) 0.0439(7) -0.0042(6) 0.0095(5) -0.0128(6)
N1 0.0259(6) 0.0249(6) 0.0325(7) 0.0006(5) 0.0098(5) -0.0009(5)
N2 0.0253(6) 0.0332(7) 0.0296(7) 0.0012(6) 0.0096(5) -0.0006(6)
N3 0.0460(9) 0.0761(12) 0.0340(9) -0.0059(9) 0.0072(7) 0.0001(9)
C1 0.0276(7) 0.0218(8) 0.0305(8) 0.0056(6) 0.0051(6) 0.0017(6)
C2 0.0314(8) 0.0261(8) 0.0320(8) -0.0002(7) 0.0079(6) 0.0008(7)
C3 0.0229(7) 0.0327(9) 0.0294(7) 0.0037(7) 0.0047(6) 0.0010(7)
C4 0.0251(7) 0.0258(8) 0.0304(7) 0.0005(7) 0.0060(6) -0.0001(7)
C5 0.0280(8) 0.0276(8) 0.0417(9) 0.0013(7) 0.0145(7) 0.0019(7)
C6 0.0266(7) 0.0246(8) 0.0319(8) -0.0048(6) 0.0088(6) -0.0032(6)
C7 0.0309(8) 0.0356(9) 0.0434(9) -0.0035(8) 0.0150(7) 0.0002(7)
C8 0.0414(10) 0.0461(11) 0.0410(10) -0.0037(8) 0.0208(8) -0.0076(8)
C9 0.0514(10) 0.0357(10) 0.0298(8) -0.0016(7) 0.0120(8) -0.0094(8)
C10 0.0435(9) 0.0335(9) 0.0365(9) 0.0026(7) 0.0093(7) 0.0035(8)
C11 0.0320(8) 0.0336(9) 0.0376(9) 0.0005(7) 0.0123(7) 0.0021(7)
C12 0.0392(9) 0.0582(13) 0.0375(9) -0.0035(9) 0.0194(8) 0.0002(9)
C13 0.0292(8) 0.0390(9) 0.0350(9) -0.0040(8) 0.0096(7) 0.0008(7)

loop_
_atom_type_symbol
_atom_type_description
_atom_type_scat_dispersion_real
_atom_type_scat_dispersion_imag
_atom_type_scat_source
C C 0.0033 0.0016 'International Tables Vol C Tables 4.2.6.8 and 6.1.1.4'
H H 0.0000 0.0000 'International Tables Vol C Tables 4.2.6.8 and 6.1.1.4'
N N 0.0061 0.0033 'International Tables Vol C Tables 4.2.6.8 and 6.1.1.4'
O O 0.0106 0.0060 'International Tables Vol C Tables 4.2.6.8 and 6.1.1.4'

loop_
_geom_angle_atom_site_label_1
_geom_angle_atom_site_label_2
_geom_angle_atom_site_label_3
_geom_angle
C1 N1 C4 122.75(12)
C1 N1 C5 118.29(13)
C4 N1 C5 117.36(13)
C3 N2 C2 125.04(13)
C3 N2 C12 119.12(14)
C2 N2 C12 115.83(13)
O1 C1 N1 121.76(15)
O1 C1 C2 119.18(14)
N1 C1 C2 119.03(13)
N2 C2 C1 116.87(13)
O2 C3 N2 124.70(15)
O2 C3 C4 117.32(14)
N2 C3 C4 117.97(13)
N1 C4 C13 109.99(13)
N1 C4 C3 117.07(13)
C13 C4 C3 107.74(12)
N1 C5 C6 114.89(13)
C11 C6 C7 118.70(15)
C11 C6 C5 124.35(14)
C7 C6 C5 116.94(14)
C8 C7 C6 120.95(16)
C7 C8 C9 120.14(16)
C8 C9 C10 119.50(16)
C9 C10 C11 120.40(17)
C6 C11 C10 120.29(15)
N3 C13 C4 178.8(2)

loop_
_geom_bond_atom_site_label_1
_geom_bond_atom_site_label_2
_geom_bond_distance
O1 C1 1.2224(19)
O2 C3 1.2284(19)
N1 C1 1.347(2)
N1 C4 1.4532(19)
N1 C5 1.4652(19)
N2 C3 1.323(2)
N2 C2 1.450(2)
N2 C12 1.467(2)
N3 C13 1.136(2)
C1 C2 1.502(2)
C3 C4 1.529(2)
C4 C13 1.476(2)
C5 C6 1.511(2)
C6 C11 1.383(2)
C6 C7 1.395(2)
C7 C8 1.379(3)
C8 C9 1.381(3)
C9 C10 1.384(3)
C10 C11 1.392(2)

loop_
_geom_torsion_atom_site_label_1
_geom_torsion_atom_site_label_2
_geom_torsion_atom_site_label_3
_geom_torsion_atom_site_label_4
_geom_torsion
C4 N1 C1 O1 -168.88(14)
C5 N1 C1 O1 -3.8(2)
C4 N1 C1 C2 13.1(2)
C5 N1 C1 C2 178.18(13)
C3 N2 C2 C1 2.9(2)
C12 N2 C2 C1 -176.29(14)
O1 C1 C2 N2 174.08(14)
N1 C1 C2 N2 -7.8(2)
C2 N2 C3 O2 178.43(15)
C12 N2 C3 O2 -2.4(2)
C2 N2 C3 C4 -2.7(2)
C12 N2 C3 C4 176.41(15)
C1 N1 C4 C13 -136.02(15)
C5 N1 C4 C13 58.73(18)
C1 N1 C4 C3 -12.6(2)
C5 N1 C4 C3 -177.90(13)
O2 C3 C4 N1 -174.07(14)
N2 C3 C4 N1 7.0(2)
O2 C3 C4 C13 -49.56(19)
N2 C3 C4 C13 131.53(16)
C1 N1 C5 C6 77.64(18)
C4 N1 C5 C6 -116.43(15)
N1 C5 C6 C11 11.0(2)
N1 C5 C6 C7 -170.00(14)
C11 C6 C7 C8 1.2(2)
C5 C6 C7 C8 -177.88(16)
C6 C7 C8 C9 -0.8(3)
C7 C8 C9 C10 0.2(3)
C8 C9 C10 C11 -0.1(3)
C7 C6 C11 C10 -1.0(2)
C5 C6 C11 C10 177.93(16)
C9 C10 C11 C6 0.5(3)
N1 C4 C13 N3 -116(9)
C3 C4 C13 N3 115(9)
